data_2214429
loop_
_publ_author_name
'Liu, Xiu-Cun'
'Liao, Xin-Cheng'
'Ran, Chun-Ling'
'Niu, Yun-Yin'
'Ng, Seik Weng'

_publ_section_title
;
 Ethylenedipyridinium dibromidodichloridocadmate(II)
;
_journal_coeditor_code WN2141
_journal_issue 7
_journal_name_full 'Acta Crystallographica Section E'
_journal_page_first m1780
_journal_page_last m1780
_journal_paper_doi 10.1107/S1600536807025585
_journal_volume 63
_journal_year 2007
_chemical_formula_iupac '(C12 H14 N2) [Cd Br2 Cl2]'
_chemical_formula_moiety 'C12 H14 N2 2+ , Cd Br2 Cl2 2-'
_chemical_formula_sum 'C12 H14 Br2 Cd Cl2 N2'
_chemical_formula_weight 529.37
_chemical_name_systematic
;
Ethylenedipyridinium dibromidodichloridocadmate(II)
;
_space_group_IT_number 62
_symmetry_cell_setting orthorhombic
_symmetry_space_group_name_Hall '-P 2ac 2n'
_symmetry_space_group_name_H-M 'P n m a'
_atom_sites_solution_hydrogens geom
_atom_sites_solution_primary direct
_atom_sites_solution_secondary difmap
_audit_creation_method SHELXL97
_cell_angle_alpha 90.00
_cell_angle_beta 90.00
_cell_angle_gamma 90.00
_cell_formula_units_Z 4
_cell_length_a 17.955(2)
_cell_length_b 14.3380(10)
_cell_length_c 6.6437(6)
_cell_measurement_reflns_used 4134
_cell_measurement_temperature 295(2)
_cell_measurement_theta_max 27.4
_cell_measurement_theta_min 2.3
_cell_volume 1710.3(3)
_computing_cell_refinement 'SAINT (Bruker, 2004)'
_computing_data_collection 'SMART (Bruker, 2004)'
_computing_data_reduction SAINT
_computing_molecular_graphics 'X-SEED (Barbour, 2001)'
_computing_publication_material 'publCIF (Westrip, 2007)'
_computing_structure_refinement 'SHELXL97 (Sheldrick, 1997)'
_computing_structure_solution 'SHELXS97 (Sheldrick, 1997)'
_diffrn_ambient_temperature 298(2)
_diffrn_measured_fraction_theta_full 1.00
_diffrn_measured_fraction_theta_max 1.00
_diffrn_measurement_device_type 'Bruker APEX area-detector'
_diffrn_measurement_method '\f and \w'
_diffrn_radiation_monochromator graphite
_diffrn_radiation_source 'fine-focus sealed tube'
_diffrn_radiation_type MoK\a
_diffrn_radiation_wavelength 0.71073
_diffrn_reflns_av_R_equivalents 0.025
_diffrn_reflns_av_sigmaI/netI 0.020
_diffrn_reflns_limit_h_max 21
_diffrn_reflns_limit_h_min -17
_diffrn_reflns_limit_k_max 17
_diffrn_reflns_limit_k_min -15
_diffrn_reflns_limit_l_max 7
_diffrn_reflns_limit_l_min -7
_diffrn_reflns_number 8939
_diffrn_reflns_theta_full 25.0
_diffrn_reflns_theta_max 25.0
_diffrn_reflns_theta_min 2.3
_diffrn_standards_decay_% 0
_diffrn_standards_interval_count 0
_diffrn_standards_interval_time 0
_diffrn_standards_number 0
_exptl_absorpt_coefficient_mu 6.249
_exptl_absorpt_correction_T_max 0.574
_exptl_absorpt_correction_T_min 0.147
_exptl_absorpt_correction_type multi-scan
_exptl_absorpt_process_details '(SADABS; Sheldrick, 1996)'
_exptl_crystal_colour colourless
_exptl_crystal_density_diffrn 2.056
_exptl_crystal_density_method 'not measured'
_exptl_crystal_description block
_exptl_crystal_F_000 1008
_exptl_crystal_size_max 0.20
_exptl_crystal_size_mid 0.20
_exptl_crystal_size_min 0.10
_refine_diff_density_max 1.77
_refine_diff_density_min -1.30
_refine_ls_extinction_method none
_refine_ls_goodness_of_fit_ref 1.06
_refine_ls_hydrogen_treatment constr
_refine_ls_matrix_type full
_refine_ls_number_parameters 79
_refine_ls_number_reflns 1564
_refine_ls_number_restraints 44
_refine_ls_restrained_S_all 1.11
_refine_ls_R_factor_all 0.061
_refine_ls_R_factor_gt 0.057
_refine_ls_shift/su_max 0.001
_refine_ls_shift/su_mean 0.000
_refine_ls_structure_factor_coef Fsqd
_refine_ls_weighting_details 'calc w = 1/[\s^2^(Fo^2^)+(0.1162P)^2^+9.0378P] where P=(Fo^2^+2Fc^2^)/3'
_refine_ls_weighting_scheme calc
_refine_ls_wR_factor_gt 0.175
_refine_ls_wR_factor_ref 0.179
_reflns_number_gt 1415
_reflns_number_total 1564
_reflns_threshold_expression I>2\s(I)
_cod_data_source_file wn2141.cif
_cod_data_source_block I
_cod_original_cell_volume 1710.4(3)
_cod_database_code 2214429
_cod_database_fobs_code 2214429

loop_
_symmetry_equiv_pos_as_xyz
'x, y, z'
'-x+1/2, -y, z+1/2'
'-x, y+1/2, -z'
'x+1/2, -y+1/2, -z+1/2'
'-x, -y, -z'
'x-1/2, y, -z-1/2'
'x, -y-1/2, z'
'-x-1/2, y-1/2, z-1/2'

loop_
_atom_site_type_symbol
_atom_site_label
_atom_site_fract_x
_atom_site_fract_y
_atom_site_fract_z
_atom_site_U_iso_or_equiv
_atom_site_adp_type
_atom_site_calc_flag
_atom_site_refinement_flags
_atom_site_occupancy
Cd Cd1 0.92879(4) 0.7500 0.64150(12) 0.0371(3) Uani d S 1
Br Br1 0.91363(10) 0.60359(14) 0.4500(3) 0.0702(6) Uani d P 0.25
Br Br2 0.82923(11) 0.7500 0.9121(3) 0.0760(6) Uani d SP 0.75
Br Br3 1.06428(9) 0.7500 0.7605(3) 0.0720(6) Uani d SP 0.75
Cl Cl1 0.91363(10) 0.60359(14) 0.4500(3) 0.0702(6) Uani d P 0.75
Cl Cl2 0.82923(11) 0.7500 0.9121(3) 0.0760(6) Uani d SP 0.25
Cl Cl3 1.06428(9) 0.7500 0.7605(3) 0.0720(6) Uani d SP 0.25
N N1 0.5912(2) 0.5361(5) 0.4128(9) 0.069(2) Uani d GU 1
C C1 0.6503(3) 0.5331(5) 0.5477(8) 0.075(3) Uani d GU 1
C C2 0.7163(2) 0.5795(5) 0.5034(8) 0.056(2) Uani d GU 1
C C3 0.7231(2) 0.6288(4) 0.3243(8) 0.055(2) Uani d GU 1
C C4 0.6640(3) 0.6318(4) 0.1894(7) 0.053(2) Uani d GU 1
C C5 0.5980(2) 0.5854(4) 0.2336(7) 0.055(2) Uani d GU 1
C C6 0.5283(5) 0.4733(7) 0.4383(15) 0.080(3) Uani d DU 1
H H1 0.6457 0.5001 0.6675 0.090 Uiso calc R 1
H H2 0.7558 0.5775 0.5937 0.067 Uiso calc R 1
H H3 0.7673 0.6599 0.2947 0.067 Uiso calc R 1
H H4 0.6686 0.6648 0.0695 0.064 Uiso calc R 1
H H5 0.5585 0.5874 0.1434 0.066 Uiso calc R 1
H H6a 0.5436 0.4170 0.5081 0.096 Uiso calc R 1
H H6b 0.5076 0.4561 0.3087 0.096 Uiso calc R 1

loop_
_atom_site_aniso_label
_atom_site_aniso_U_11
_atom_site_aniso_U_22
_atom_site_aniso_U_33
_atom_site_aniso_U_12
_atom_site_aniso_U_13
_atom_site_aniso_U_23
Cd1 0.0328(5) 0.0379(5) 0.0406(5) 0.000 0.0018(3) 0.000
Br1 0.0544(10) 0.0715(12) 0.0846(13) -0.0025(8) -0.0020(9) -0.0256(10)
Br2 0.0685(11) 0.1012(14) 0.0584(10) 0.000 0.0344(8) 0.000
Br3 0.0437(9) 0.0825(12) 0.0897(14) 0.000 -0.0088(8) 0.000
Cl1 0.0544(10) 0.0715(12) 0.0846(13) -0.0025(8) -0.0020(9) -0.0256(10)
Cl2 0.0685(11) 0.1012(14) 0.0584(10) 0.000 0.0344(8) 0.000
Cl3 0.0437(9) 0.0825(12) 0.0897(14) 0.000 -0.0088(8) 0.000
N1 0.033(3) 0.105(6) 0.069(4) -0.018(4) -0.009(3) 0.033(4)
C1 0.057(5) 0.100(7) 0.069(5) -0.008(5) -0.006(4) 0.034(5)
C2 0.025(3) 0.070(5) 0.072(5) -0.002(3) -0.008(3) 0.018(4)
C3 0.032(4) 0.061(5) 0.073(5) -0.010(4) 0.005(4) 0.011(4)
C4 0.050(4) 0.054(4) 0.055(4) -0.010(4) 0.006(4) 0.009(4)
C5 0.036(4) 0.069(5) 0.059(5) -0.011(4) -0.002(4) 0.013(4)
C6 0.100(7) 0.066(5) 0.074(6) 0.021(5) -0.016(5) -0.011(5)

loop_
_atom_type_symbol
_atom_type_description
_atom_type_scat_dispersion_real
_atom_type_scat_dispersion_imag
_atom_type_scat_source
C C 0.0033 0.0016 'International Tables Vol C Tables 4.2.6.8 and 6.1.1.4'
H H 0.0000 0.0000 'International Tables Vol C Tables 4.2.6.8 and 6.1.1.4'
N N 0.0061 0.0033 'International Tables Vol C Tables 4.2.6.8 and 6.1.1.4'
Cl Cl 0.1484 0.1585 'International Tables Vol C Tables 4.2.6.8 and 6.1.1.4'
Br Br -0.2901 2.4595 'International Tables Vol C Tables 4.2.6.8 and 6.1.1.4'
Cd Cd -0.8075 1.2024 'International Tables Vol C Tables 4.2.6.8 and 6.1.1.4'

loop_
_geom_angle_atom_site_label_1
_geom_angle_atom_site_label_2
_geom_angle_atom_site_label_3
_geom_angle_site_symmetry_1
_geom_angle_site_symmetry_3
_geom_angle
_geom_angle_publ_flag
Br1 Cd1 Br1 . 7_575 116.40(10) yes
Br1 Cd1 Br2 . . 106.70(10) yes
Br1 Cd1 Br3 . . 105.30(10) yes
Br1 Cd1 Br2 7_575 . 106.70(10) ?
Br1 Cd1 Br3 7_575 . 105.30(10) ?
Br2 Cd1 Br3 . . 116.80(10) yes
C1 N1 C5 . . 120.0 ?
C1 N1 C6 . . 119.9(6) ?
C5 N1 C6 . . 118.9(6) ?
N1 C1 C2 . . 120.0 ?
N1 C1 H1 . . 120.0 ?
C2 C1 H1 . . 120.0 ?
C1 C2 C3 . . 120.0 ?
C1 C2 H2 . . 120.0 ?
C3 C2 H2 . . 120.0 ?
C4 C3 C2 . . 120.0 ?
C4 C3 H3 . . 120.0 ?
C2 C3 H3 . . 120.0 ?
C3 C4 C5 . . 120.0 ?
C3 C4 H4 . . 120.0 ?
C5 C4 H4 . . 120.0 ?
C4 C5 N1 . . 120.0 ?
C4 C5 H5 . . 120.0 ?
N1 C5 H5 . . 120.0 ?
N1 C6 C6 . 5_666 105.8(10) ?
N1 C6 H6A . . 110.6 ?
C6 C6 H6A 5_666 . 110.6 ?
N1 C6 H6B . . 110.6 ?
C6 C6 H6B 5_666 . 110.6 ?
H6A C6 H6B . . 108.7 ?

loop_
_geom_bond_atom_site_label_1
_geom_bond_atom_site_label_2
_geom_bond_site_symmetry_2
_geom_bond_distance
_geom_bond_publ_flag
Cd1 Br1 . 2.470(2) yes
Cd1 Br1 7_575 2.470(2) ?
Cd1 Br2 . 2.535(2) yes
Cd1 Br3 . 2.558(2) yes
N1 C1 . 1.3900 ?
N1 C5 . 1.3900 ?
N1 C6 . 1.453(12) ?
C1 C2 . 1.3900 ?
C1 H1 . 0.9300 ?
C2 C3 . 1.3900 ?
C2 H2 . 0.9300 ?
C3 C4 . 1.3900 ?
C3 H3 . 0.9300 ?
C4 C5 . 1.3900 ?
C4 H4 . 0.9300 ?
C5 H5 . 0.9300 ?
C6 C6 5_666 1.514(9) ?
C6 H6A . 0.9700 ?
C6 H6B . 0.9700 ?

loop_
_geom_torsion_atom_site_label_1
_geom_torsion_atom_site_label_2
_geom_torsion_atom_site_label_3
_geom_torsion_atom_site_label_4
_geom_torsion_site_symmetry_4
_geom_torsion
C5 N1 C1 C2 . 0.0
C6 N1 C1 C2 . 167.7(7)
N1 C1 C2 C3 . 0.0
C1 C2 C3 C4 . 0.0
C2 C3 C4 C5 . 0.0
C3 C4 C5 N1 . 0.0
C1 N1 C5 C4 . 0.0
C6 N1 C5 C4 . -167.8(6)
C1 N1 C6 C6 5_666 93.0(11)
C5 N1 C6 C6 5_666 -99.2(11)
